data_4077489
loop_
_publ_author_name
'N\"uckel, Stefan'
'Burger, Peter'

_publ_section_title
;
 Transition Metal Complexes with Sterically Demanding Ligands.
 2.1Meisenheimer Complex Formation and Deprotonation Reactions of a
 Sterically Demanding Aromatic Diimine&#x2020;
;
_journal_issue 17
_journal_name_full Organometallics
_journal_page_first 3305
_journal_paper_doi 10.1021/om000084k
_journal_volume 19
_journal_year 2000
_chemical_compound_source synthesis
_chemical_formula_sum 'C34 H44 N2'
_chemical_formula_weight 480.71
_chemical_name_systematic
; 
 ? 
;
_space_group_IT_number 43
_symmetry_space_group_name_Hall 'F 2 -2d'
_symmetry_space_group_name_H-M 'F d d 2'
_atom_sites_solution_hydrogens geom
_atom_sites_solution_primary direct
_atom_sites_solution_secondary difmap
_audit_creation_method SHELXL
_cell_angle_alpha 90.00
_cell_angle_beta 90.00
_cell_angle_gamma 90.00
_cell_formula_units_Z 8
_cell_length_a 16.319(3)
_cell_length_b 49.650(10)
_cell_length_c 7.4870(10)
_cell_measurement_temperature 183(2)
_cell_volume 6066.3(18)
_computing_cell_refinement 'Stoe IPDS CELL software'
_computing_data_collection 'Stoe IPDS EXPOSE software'
_computing_data_reduction 'Stoe IPDS XRED software'
_computing_molecular_graphics
;
'Schakal-97 (Keller,1998), Ortep-III/32 (Farrugia,1999)
;
_computing_publication_material 'SHELXL-93 (Sheldrick, 1993)'
_computing_structure_refinement 'SHELXL-93 (Sheldrick, 1993)'
_computing_structure_solution 'SHELXS-86 (Sheldrick, 1990)'
_diffrn_ambient_temperature 183(2)
_diffrn_measurement_device 'STOE IPDS'
_diffrn_measurement_method Imageplate
_diffrn_radiation_monochromator graphite
_diffrn_radiation_source 'fine-focus sealed tube'
_diffrn_radiation_type MoK\a
_diffrn_radiation_wavelength 0.71073
_diffrn_reflns_av_R_equivalents 0.0825
_diffrn_reflns_av_sigmaI/netI 0.0932
_diffrn_reflns_limit_h_max 18
_diffrn_reflns_limit_h_min -18
_diffrn_reflns_limit_k_max 56
_diffrn_reflns_limit_k_min -56
_diffrn_reflns_limit_l_max 8
_diffrn_reflns_limit_l_min -8
_diffrn_reflns_number 7420
_diffrn_reflns_theta_max 24.00
_diffrn_reflns_theta_min 2.63
_diffrn_standards_decay_% n/a
_diffrn_standards_interval_count n/a
_diffrn_standards_interval_time n/a
_diffrn_standards_number n/a
_exptl_absorpt_coefficient_mu 0.060
_exptl_absorpt_correction_T_max n/a
_exptl_absorpt_correction_T_min n/a
_exptl_absorpt_correction_type n/a
_exptl_crystal_colour 'pale yellow'
_exptl_crystal_density_diffrn 1.053
_exptl_crystal_density_meas ?
_exptl_crystal_density_method n/a
_exptl_crystal_description cube
_exptl_crystal_F_000 2096
_exptl_crystal_size_max 0.2
_exptl_crystal_size_mid 0.2
_exptl_crystal_size_min 0.2
_refine_diff_density_max 0.153
_refine_diff_density_min -0.154
_refine_diff_density_rms 0.032
_refine_ls_abs_structure_details 'Flack H D (1983), Acta Cryst. A39, 876-881'
_refine_ls_abs_structure_Flack '0.00  twin refinement'
_refine_ls_extinction_coef n/a
_refine_ls_extinction_method none
_refine_ls_goodness_of_fit_all 0.992
_refine_ls_goodness_of_fit_obs 1.241
_refine_ls_hydrogen_treatment 'riding model'
_refine_ls_matrix_type full
_refine_ls_number_parameters 169
_refine_ls_number_reflns 2273
_refine_ls_number_restraints 1
_refine_ls_restrained_S_all 0.992
_refine_ls_restrained_S_obs 1.240
_refine_ls_R_factor_all 0.0941
_refine_ls_R_factor_obs 0.0499
_refine_ls_shift/esd_max 0.000
_refine_ls_shift/esd_mean 0.000
_refine_ls_structure_factor_coef Fsqd
_refine_ls_weighting_details 'w=1/[\s^2^(Fo^2^)+(0.0126P)^2^+0.0000P] where P=(Fo^2^+2Fc^2^)/3'
_refine_ls_weighting_scheme calc
_refine_ls_wR_factor_all 0.0909
_refine_ls_wR_factor_obs 0.0823
_reflns_number_observed 1267
_reflns_number_total 2273
_reflns_observed_criterion >2sigma(I)
_cod_data_source_file om000084k.cif
_cod_data_source_block Compound1
_cod_depositor_comments
;
The following automatic conversions were performed:

'_exptl_crystal_density_meas' value 'n/a' was changed to '?' - the
value is perceived as not measured.

Automatic conversion script
Id: cif_fix_values 3008 2015-01-20 13:52:24Z robertas 

The following automatic conversions were performed:

'_refine_ls_weighting_scheme' value 'calc
w=1/[\s^2^(Fo^2^)+(0.0126P)^2^+0.0000P] where P=(Fo^2^+2Fc^2^)/3' was
changed to 'calc'. New tag '_refine_ls_weighting_details' was
created. The value of the new tag was set to
'w=1/[\s^2^(Fo^2^)+(0.0126P)^2^+0.0000P] where P=(Fo^2^+2Fc^2^)/3'.

Automatic conversion script
Id: cif_fix_values 3143 2015-03-26 13:38:13Z robertas 
;
_cod_original_sg_symbol_H-M Fdd2
_cod_database_code 4077489

loop_
_symmetry_equiv_pos_as_xyz
'x, y, z'
'-x, -y, z'
'x+1/4, -y+1/4, z+1/4'
'-x+1/4, y+1/4, z+1/4'
'x, y+1/2, z+1/2'
'-x, -y+1/2, z+1/2'
'x+1/4, -y+3/4, z+3/4'
'-x+1/4, y+3/4, z+3/4'
'x+1/2, y, z+1/2'
'-x+1/2, -y, z+1/2'
'x+3/4, -y+1/4, z+3/4'
'-x+3/4, y+1/4, z+3/4'
'x+1/2, y+1/2, z'
'-x+1/2, -y+1/2, z'
'x+3/4, -y+3/4, z+1/4'
'-x+3/4, y+3/4, z+1/4'

loop_
_atom_site_aniso_label
_atom_site_aniso_U_11
_atom_site_aniso_U_22
_atom_site_aniso_U_33
_atom_site_aniso_U_23
_atom_site_aniso_U_13
_atom_site_aniso_U_12
N1 0.044(2) 0.043(2) 0.049(2) 0.003(2) -0.0067(14) -0.0031(13)
C1 0.044(2) 0.042(2) 0.040(2) 0.000(2) -0.005(2) -0.005(2)
C2 0.051(3) 0.038(3) 0.036(3) 0.000 0.000 -0.003(2)
C3 0.054(2) 0.058(3) 0.034(2) 0.007(2) -0.005(2) -0.003(2)
C4 0.061(3) 0.082(5) 0.027(3) 0.000 0.000 -0.007(3)
C5 0.060(2) 0.041(3) 0.039(3) 0.008(2) -0.005(2) 0.001(2)
C6 0.150(4) 0.070(3) 0.054(3) 0.004(3) -0.019(3) 0.049(3)
C7 0.059(2) 0.032(2) 0.042(3) 0.000(2) -0.008(2) 0.002(2)
C8 0.078(3) 0.037(2) 0.037(2) 0.001(2) -0.006(2) -0.002(2)
C9 0.097(3) 0.048(3) 0.052(3) -0.002(2) -0.001(3) -0.014(2)
C10 0.120(4) 0.060(3) 0.050(3) -0.003(3) 0.006(3) 0.023(3)
C11 0.059(2) 0.081(3) 0.053(3) 0.008(3) 0.007(2) 0.013(2)
C12 0.052(2) 0.062(2) 0.041(3) 0.001(2) -0.008(2) 0.011(2)
C13 0.068(3) 0.063(3) 0.063(3) -0.001(3) -0.001(2) -0.023(2)
C14 0.133(4) 0.091(4) 0.074(4) 0.001(3) 0.009(3) -0.051(3)
C15 0.069(3) 0.158(6) 0.138(6) 0.056(5) 0.009(3) 0.001(3)
C16 0.048(2) 0.086(3) 0.053(3) 0.003(3) -0.001(2) -0.005(2)
C17 0.070(3) 0.193(7) 0.130(5) -0.007(6) -0.024(3) -0.015(3)
C18 0.130(4) 0.102(4) 0.135(6) 0.036(4) -0.050(4) -0.052(3)

loop_
_atom_site_label
_atom_site_type_symbol
_atom_site_fract_x
_atom_site_fract_y
_atom_site_fract_z
_atom_site_U_iso_or_equiv
_atom_site_thermal_displace_type
_atom_site_occupancy
_atom_site_calc_flag
_atom_site_refinement_flags
N1 N 0.43134(15) 0.04325(6) 0.5048(4) 0.0455(8) Uani 1 d .
C1 C 0.4637(2) 0.02147(8) 0.2321(5) 0.0417(9) Uani 1 d .
C2 C 0.5000 0.0000 0.3202(7) 0.0414(13) Uani 1 d S
H2 H 0.5000 0.0000 0.4444(7) 0.050 Uiso 1 calc SR
C3 C 0.4640(2) 0.02119(8) 0.0451(4) 0.0485(9) Uani 1 d .
H3 H 0.4400(2) 0.03523(8) -0.0184(4) 0.058 Uiso 1 calc R
C4 C 0.5000 0.0000 -0.0444(7) 0.057(2) Uani 1 d S
H4 H 0.5000 0.0000 -0.1686(7) 0.068 Uiso 1 calc SR
C5 C 0.4260(2) 0.04398(8) 0.3351(5) 0.0467(10) Uani 1 d .
C6 C 0.3838(3) 0.06618(9) 0.2312(6) 0.091(2) Uani 1 d .
H6A H 0.3413(13) 0.05857(11) 0.1584(32) 0.137 Uiso 1 calc R
H6B H 0.4230(5) 0.0751(4) 0.1564(33) 0.137 Uiso 1 calc R
H6C H 0.3603(17) 0.0789(3) 0.3130(6) 0.137 Uiso 1 calc R
C7 C 0.4006(2) 0.06467(7) 0.6141(5) 0.0443(10) Uani 1 d .
C8 C 0.4537(2) 0.08569(7) 0.6606(5) 0.0507(9) Uani 1 d .
C9 C 0.4240(3) 0.10575(8) 0.7708(6) 0.0657(12) Uani 1 d .
H9 H 0.4581(3) 0.12005(8) 0.8013(6) 0.079 Uiso 1 calc R
C10 C 0.3443(3) 0.10510(9) 0.8374(6) 0.0767(14) Uani 1 d .
H10 H 0.3249(3) 0.11874(9) 0.9113(6) 0.092 Uiso 1 calc R
C11 C 0.2948(2) 0.08362(10) 0.7907(6) 0.0641(12) Uani 1 d .
H11 H 0.2417(2) 0.08305(10) 0.8359(6) 0.077 Uiso 1 calc R
C12 C 0.3203(2) 0.06293(8) 0.6799(5) 0.0516(10) Uani 1 d .
C13 C 0.5415(2) 0.08633(9) 0.5885(6) 0.0647(13) Uani 1 d .
H13 H 0.5405(2) 0.07815(9) 0.4695(6) 0.078 Uiso 1 calc R
C14 C 0.5761(3) 0.11486(10) 0.5677(7) 0.099(2) Uani 1 d .
H14A H 0.5379(9) 0.1257(2) 0.5020(37) 0.149 Uiso 1 calc R
H14B H 0.6272(10) 0.11408(12) 0.5045(37) 0.149 Uiso 1 calc R
H14C H 0.5848(18) 0.1226(2) 0.6836(7) 0.149 Uiso 1 calc R
C15 C 0.5959(3) 0.06909(12) 0.7041(9) 0.121(2) Uani 1 d .
H15A H 0.6485(9) 0.0671(7) 0.6481(29) 0.182 Uiso 1 calc R
H15B H 0.5714(13) 0.0517(3) 0.7191(47) 0.182 Uiso 1 calc R
H15C H 0.6026(21) 0.0775(4) 0.8187(22) 0.182 Uiso 1 calc R
C16 C 0.2646(2) 0.03990(9) 0.6307(6) 0.0623(11) Uani 1 d .
H16 H 0.2731(2) 0.03645(9) 0.5031(6) 0.075 Uiso 1 calc R
C17 C 0.1749(3) 0.04570(12) 0.6543(8) 0.131(2) Uani 1 d .
H17A H 0.1629(6) 0.0635(4) 0.6108(54) 0.196 Uiso 1 calc R
H17B H 0.1610(6) 0.0446(9) 0.7787(11) 0.196 Uiso 1 calc R
H17C H 0.1433(3) 0.0327(5) 0.5886(49) 0.196 Uiso 1 calc R
C18 C 0.2872(3) 0.01438(12) 0.7273(8) 0.122(2) Uani 1 d .
H18A H 0.3452(5) 0.0115(4) 0.7180(45) 0.183 Uiso 1 calc R
H18B H 0.2586(19) -0.00054(15) 0.6746(33) 0.183 Uiso 1 calc R
H18C H 0.2722(21) 0.0159(3) 0.8508(13) 0.183 Uiso 1 calc R

loop_
_atom_type_symbol
_atom_type_description
_atom_type_scat_dispersion_real
_atom_type_scat_dispersion_imag
_atom_type_scat_source
C C 0.0033 0.0016 'International Tables Vol C Tables 4.2.6.8 and 6.1.1.4'
H H 0.0000 0.0000 'International Tables Vol C Tables 4.2.6.8 and 6.1.1.4'
N N 0.0061 0.0033 'International Tables Vol C Tables 4.2.6.8 and 6.1.1.4'

loop_
_geom_angle_atom_site_label_1
_geom_angle_atom_site_label_2
_geom_angle_atom_site_label_3
_geom_angle
_geom_angle_site_symmetry_1
_geom_angle_site_symmetry_3
C5 N1 C7 121.7(4) . .
C2 C1 C3 117.8(4) . .
C2 C1 C5 120.4(3) . .
C3 C1 C5 121.7(4) . .
C1 C2 C1 123.2(5) . 2_655
C4 C3 C1 119.7(4) . .
C3 C4 C3 121.8(5) 2_655 .
N1 C5 C1 117.8(4) . .
N1 C5 C6 124.3(4) . .
C1 C5 C6 117.9(3) . .
C8 C7 C12 122.5(4) . .
C8 C7 N1 118.6(3) . .
C12 C7 N1 118.8(3) . .
C9 C8 C7 118.0(3) . .
C9 C8 C13 121.6(4) . .
C7 C8 C13 120.5(3) . .
C8 C9 C10 121.6(4) . .
C11 C10 C9 118.2(4) . .
C10 C11 C12 123.2(4) . .
C11 C12 C7 116.4(4) . .
C11 C12 C16 121.9(4) . .
C7 C12 C16 121.6(4) . .
C15 C13 C8 109.8(3) . .
C15 C13 C14 111.5(4) . .
C8 C13 C14 113.6(4) . .
C18 C16 C17 110.1(4) . .
C18 C16 C12 111.9(3) . .
C17 C16 C12 114.4(4) . .

loop_
_geom_bond_atom_site_label_1
_geom_bond_atom_site_label_2
_geom_bond_distance
_geom_bond_site_symmetry_2
N1 C5 1.274(4) .
N1 C7 1.433(4) .
C1 C2 1.387(4) .
C1 C3 1.400(4) .
C1 C5 1.491(5) .
C2 C1 1.387(4) 2_655
C3 C4 1.379(4) .
C4 C3 1.379(4) 2_655
C5 C6 1.515(5) .
C7 C8 1.400(5) .
C7 C12 1.403(5) .
C8 C9 1.381(5) .
C8 C13 1.531(5) .
C9 C10 1.393(5) .
C10 C11 1.383(6) .
C11 C12 1.384(5) .
C12 C16 1.506(5) .
C13 C15 1.507(6) .
C13 C14 1.533(6) .
C16 C18 1.505(7) .
C16 C17 1.503(5) .
